data_7241058
loop_
_publ_author_name
'Tervola, Essi'
'Truong, Khai-Nghi'
'Ward, Jas S.'
'Priimagi, Arri'
'Rissanen, Kari'

_publ_section_title
;
 Fluorescence enhancement of quinolines by protonation
;
_journal_issue 49
_journal_name_full 'RSC Advances'
_journal_page_first 29385
_journal_page_last 29393
_journal_paper_doi 10.1039/D0RA04691D
_journal_volume 10
_journal_year 2020
_chemical_formula_moiety 'C13 H10 N, C6 H5 O3 S [+ C H2 Cl2]'
_chemical_formula_sum 'C19 H15 N O3 S'
_chemical_formula_weight 337.38
_chemical_name_common Benzoquinoline+Benzenesulfonate
_chemical_name_systematic 12
_space_group_crystal_system monoclinic
_space_group_IT_number 14
_space_group_name_Hall '-P 2ybc'
_space_group_name_H-M_alt 'P 1 21/c 1'
_atom_sites_solution_hydrogens geom
_audit_creation_method SHELXL-2017/1
_audit_update_record
;
2020-05-04 deposited with the CCDC.	2020-07-24 downloaded from the CCDC.
;
_cell_angle_alpha 90
_cell_angle_beta 97.448(2)
_cell_angle_gamma 90
_cell_formula_units_Z 4
_cell_length_a 7.4888(2)
_cell_length_b 12.3779(4)
_cell_length_c 19.0995(7)
_cell_measurement_reflns_used 5313
_cell_measurement_temperature 170(2)
_cell_measurement_theta_max 30.508
_cell_measurement_theta_min 0.407
_cell_volume 1755.50(10)
_computing_cell_refinement 'HKL Scalepack (Otwinowski & Minor 1997)'
_computing_data_collection 'Collect (Bruker AXS BV, 1997-2004)'
_computing_data_reduction 'HKL Denzo and Scalepack (Otwinowski & Minor 1997)'
_computing_molecular_graphics 'PLATON (Spek, 2009)'
_computing_structure_refinement 'SHELXL-2017/1 (Sheldrick, 2017)'
_computing_structure_solution 'SHELXT 2014/5 (Sheldrick, 2014)'
_diffrn_ambient_temperature 170(2)
_diffrn_measured_fraction_theta_full 0.998
_diffrn_measured_fraction_theta_max 0.998
_diffrn_measurement_device '95mm CCD camera on \k-goniostat'
_diffrn_measurement_device_type KappaCCD
_diffrn_measurement_method CCD
_diffrn_radiation_monochromator 'horizonally mounted graphite crystal'
_diffrn_radiation_type MoK\a
_diffrn_radiation_wavelength 0.71073
_diffrn_reflns_av_R_equivalents 0.0499
_diffrn_reflns_av_unetI/netI 0.0535
_diffrn_reflns_Laue_measured_fraction_full 0.998
_diffrn_reflns_Laue_measured_fraction_max 0.998
_diffrn_reflns_limit_h_max 8
_diffrn_reflns_limit_h_min -8
_diffrn_reflns_limit_k_max 14
_diffrn_reflns_limit_k_min -14
_diffrn_reflns_limit_l_max 22
_diffrn_reflns_limit_l_min -22
_diffrn_reflns_number 13309
_diffrn_reflns_point_group_measured_fraction_full 0.998
_diffrn_reflns_point_group_measured_fraction_max 0.998
_diffrn_reflns_theta_full 25.242
_diffrn_reflns_theta_max 25.247
_diffrn_reflns_theta_min 1.966
_exptl_absorpt_coefficient_mu 0.200
_exptl_absorpt_correction_T_max 0.7461
_exptl_absorpt_correction_T_min 0.6646
_exptl_absorpt_correction_type multi-scan
_exptl_absorpt_process_details SADABS
_exptl_crystal_colour colourless
_exptl_crystal_density_diffrn 1.277
_exptl_crystal_description plate
_exptl_crystal_F_000 704
_exptl_crystal_size_max 0.25
_exptl_crystal_size_mid 0.23
_exptl_crystal_size_min 0.12
_refine_diff_density_max 0.371
_refine_diff_density_min -0.691
_refine_diff_density_rms 0.072
_refine_ls_extinction_method none
_refine_ls_goodness_of_fit_ref 1.025
_refine_ls_hydrogen_treatment constr
_refine_ls_matrix_type full
_refine_ls_number_parameters 217
_refine_ls_number_reflns 3168
_refine_ls_number_restraints 0
_refine_ls_restrained_S_all 1.025
_refine_ls_R_factor_all 0.0870
_refine_ls_R_factor_gt 0.0582
_refine_ls_shift/su_max 0.000
_refine_ls_shift/su_mean 0.000
_refine_ls_structure_factor_coef Fsqd
_refine_ls_weighting_details 'w=1/[\s^2^(Fo^2^)+(0.0742P)^2^+2.4083P] where P=(Fo^2^+2Fc^2^)/3'
_refine_ls_weighting_scheme calc
_refine_ls_wR_factor_gt 0.1415
_refine_ls_wR_factor_ref 0.1594
_reflns_Friedel_coverage 0.000
_reflns_number_gt 2278
_reflns_number_total 3168
_reflns_threshold_expression 'I > 2\s(I)'
_cod_data_source_file d0ra04691d2.cif
_cod_data_source_block 12
_cod_depositor_comments 'Adding full bibliography for 7241053--7241066.cif.'
_cod_original_sg_symbol_H-M 'P 21/c'
_cod_database_code 7241058
_shelx_shelxl_version_number 2017/1
_shelx_space_group_comment
;
The symmetry employed for this shelxl refinement is uniquely defined
by the following loop, which should always be used as a source of
symmetry information in preference to the above space-group names.
They are only intended as comments.
;
_shelx_estimated_absorpt_t_min 0.952
_shelx_estimated_absorpt_t_max 0.976

loop_
_space_group_symop_operation_xyz
'x, y, z'
'-x, y+1/2, -z+1/2'
'-x, -y, -z'
'x, -y-1/2, z-1/2'

loop_
_atom_site_label
_atom_site_type_symbol
_atom_site_fract_x
_atom_site_fract_y
_atom_site_fract_z
_atom_site_U_iso_or_equiv
_atom_site_adp_type
_atom_site_occupancy
_atom_site_site_symmetry_order
_atom_site_calc_flag
_atom_site_refinement_flags_posn
_atom_site_refinement_flags_adp
_atom_site_refinement_flags_occupancy
_atom_site_disorder_assembly
_atom_site_disorder_group
N1 N 0.6146(4) 0.2669(2) 0.49967(13) 0.0225(6) Uani 1 1 d . . . . .
H1N H 0.622698 0.250268 0.446797 0.027 Uiso 1 1 calc R U . . .
C1A C 0.6630(4) 0.3675(2) 0.52452(15) 0.0209(7) Uani 1 1 d . . . . .
C2 C 0.5576(5) 0.1887(3) 0.53953(17) 0.0270(7) Uani 1 1 d . . . . .
H2 H 0.529200 0.119456 0.519636 0.032 Uiso 1 1 calc R U . . .
C3 C 0.5395(5) 0.2079(3) 0.60986(17) 0.0296(8) Uani 1 1 d . . . . .
H3 H 0.497535 0.152920 0.638319 0.036 Uiso 1 1 calc R U . . .
C4 C 0.5837(5) 0.3080(3) 0.63727(17) 0.0256(7) Uani 1 1 d . . . . .
H4 H 0.570708 0.322641 0.685178 0.031 Uiso 1 1 calc R U . . .
C4A C 0.6475(4) 0.3891(3) 0.59607(15) 0.0210(7) Uani 1 1 d . . . . .
C5 C 0.6952(4) 0.4941(3) 0.62382(16) 0.0255(7) Uani 1 1 d . . . . .
H5 H 0.681719 0.510363 0.671459 0.031 Uiso 1 1 calc R U . . .
C6 C 0.7589(4) 0.5699(3) 0.58318(17) 0.0265(7) Uani 1 1 d . . . . .
H6 H 0.793947 0.638262 0.603034 0.032 Uiso 1 1 calc R U . . .
C6A C 0.7749(4) 0.5494(3) 0.51029(16) 0.0245(7) Uani 1 1 d . . . . .
C7 C 0.8408(5) 0.6304(3) 0.46815(18) 0.0293(8) Uani 1 1 d . . . . .
H7 H 0.875489 0.698528 0.488448 0.035 Uiso 1 1 calc R U . . .
C8 C 0.8550(5) 0.6119(3) 0.39897(18) 0.0339(8) Uani 1 1 d . . . . .
H8 H 0.898780 0.667386 0.371317 0.041 Uiso 1 1 calc R U . . .
C9 C 0.8056(5) 0.5120(3) 0.36803(17) 0.0320(8) Uani 1 1 d . . . . .
H9 H 0.815560 0.500121 0.319546 0.038 Uiso 1 1 calc R U . . .
C10 C 0.7429(5) 0.4311(3) 0.40745(16) 0.0268(7) Uani 1 1 d . . . . .
H10 H 0.709999 0.363323 0.386214 0.032 Uiso 1 1 calc R U . . .
C10A C 0.7271(4) 0.4482(3) 0.47990(16) 0.0218(7) Uani 1 1 d . . . . .
S1 S 0.47520(13) 0.10319(7) 0.34442(4) 0.0280(2) Uani 1 1 d . . . . .
O1 O 0.6133(3) 0.18415(19) 0.36800(11) 0.0318(6) Uani 1 1 d . . . . .
O2 O 0.5296(4) 0.0340(2) 0.28970(12) 0.0391(7) Uani 1 1 d . . . . .
O3 O 0.4154(4) 0.0456(2) 0.40317(12) 0.0400(7) Uani 1 1 d . . . . .
C11 C 0.2861(5) 0.1789(3) 0.30508(16) 0.0265(7) Uani 1 1 d . . . . .
C12 C 0.3130(5) 0.2744(3) 0.26950(16) 0.0265(7) Uani 1 1 d . . . . .
H12 H 0.431563 0.299936 0.266789 0.032 Uiso 1 1 calc R U . . .
C13 C 0.1650(5) 0.3322(3) 0.23799(17) 0.0340(9) Uani 1 1 d . . . . .
H13 H 0.182413 0.396757 0.212868 0.041 Uiso 1 1 calc R U . . .
C14 C -0.0070(6) 0.2961(3) 0.24302(19) 0.0406(9) Uani 1 1 d . . . . .
H14 H -0.107954 0.336254 0.221876 0.049 Uiso 1 1 calc R U . . .
C15 C -0.0326(6) 0.2018(4) 0.2787(2) 0.0481(11) Uani 1 1 d . . . . .
H15 H -0.151417 0.177357 0.281958 0.058 Uiso 1 1 calc R U . . .
C16 C 0.1137(5) 0.1421(3) 0.30995(19) 0.0395(10) Uani 1 1 d . . . . .
H16 H 0.095530 0.076913 0.334305 0.047 Uiso 1 1 calc R U . . .

loop_
_atom_site_aniso_label
_atom_site_aniso_U_11
_atom_site_aniso_U_22
_atom_site_aniso_U_33
_atom_site_aniso_U_23
_atom_site_aniso_U_13
_atom_site_aniso_U_12
N1 0.0287(16) 0.0218(14) 0.0172(13) -0.0006(10) 0.0037(11) -0.0043(12)
C1A 0.0193(17) 0.0221(16) 0.0210(15) 0.0004(12) 0.0012(12) 0.0014(13)
C2 0.032(2) 0.0207(17) 0.0281(17) 0.0003(13) 0.0049(14) -0.0022(15)
C3 0.038(2) 0.0262(18) 0.0259(17) 0.0060(14) 0.0091(15) 0.0002(15)
C4 0.0296(19) 0.0255(17) 0.0218(16) 0.0006(13) 0.0045(13) 0.0002(15)
C4A 0.0189(17) 0.0251(17) 0.0187(15) 0.0009(12) 0.0009(12) -0.0005(13)
C5 0.0257(18) 0.0278(18) 0.0231(16) -0.0056(13) 0.0037(13) -0.0033(14)
C6 0.0256(19) 0.0245(17) 0.0293(17) -0.0043(14) 0.0034(14) -0.0001(14)
C6A 0.0211(18) 0.0237(17) 0.0284(17) 0.0021(13) 0.0022(13) 0.0027(14)
C7 0.027(2) 0.0222(17) 0.0387(19) 0.0069(14) 0.0054(15) -0.0024(14)
C8 0.033(2) 0.034(2) 0.0346(19) 0.0177(16) 0.0060(15) 0.0017(16)
C9 0.032(2) 0.039(2) 0.0252(17) 0.0088(15) 0.0049(15) 0.0015(16)
C10 0.0280(19) 0.0287(18) 0.0240(16) 0.0030(13) 0.0041(13) -0.0016(14)
C10A 0.0183(17) 0.0234(17) 0.0237(16) 0.0021(13) 0.0023(12) 0.0012(13)
S1 0.0422(5) 0.0215(4) 0.0214(4) -0.0036(3) 0.0074(3) 0.0000(4)
O1 0.0367(15) 0.0315(14) 0.0281(12) -0.0033(10) 0.0079(10) -0.0040(11)
O2 0.0576(18) 0.0321(14) 0.0279(13) -0.0102(10) 0.0070(12) 0.0122(13)
O3 0.0609(19) 0.0320(14) 0.0276(13) 0.0032(11) 0.0075(12) -0.0101(13)
C11 0.034(2) 0.0267(18) 0.0203(15) -0.0074(13) 0.0109(14) -0.0030(15)
C12 0.033(2) 0.0240(17) 0.0238(16) -0.0084(13) 0.0069(14) -0.0050(14)
C13 0.047(2) 0.0276(19) 0.0265(18) -0.0080(14) 0.0026(16) 0.0009(17)
C14 0.039(2) 0.047(2) 0.034(2) -0.0137(17) 0.0011(17) 0.0093(19)
C15 0.031(2) 0.069(3) 0.047(2) -0.011(2) 0.0127(18) -0.005(2)
C16 0.047(3) 0.039(2) 0.035(2) -0.0038(16) 0.0172(18) -0.0145(19)

loop_
_atom_type_symbol
_atom_type_description
_atom_type_scat_dispersion_real
_atom_type_scat_dispersion_imag
_atom_type_scat_source
C C 0.0033 0.0016 'International Tables Vol C Tables 4.2.6.8 and 6.1.1.4'
H H 0.0000 0.0000 'International Tables Vol C Tables 4.2.6.8 and 6.1.1.4'
N N 0.0061 0.0033 'International Tables Vol C Tables 4.2.6.8 and 6.1.1.4'
O O 0.0106 0.0060 'International Tables Vol C Tables 4.2.6.8 and 6.1.1.4'
S S 0.1246 0.1234 'International Tables Vol C Tables 4.2.6.8 and 6.1.1.4'

loop_
_geom_angle_atom_site_label_1
_geom_angle_atom_site_label_2
_geom_angle_atom_site_label_3
_geom_angle
_geom_angle_site_symmetry_1
_geom_angle_site_symmetry_3
_geom_angle_publ_flag
C2 N1 C1A 123.6(3) . . ?
C2 N1 H1N 118.2 . . ?
C1A N1 H1N 118.2 . . ?
N1 C1A C4A 117.3(3) . . ?
N1 C1A C10A 121.5(3) . . ?
C4A C1A C10A 121.3(3) . . ?
N1 C2 C3 120.4(3) . . ?
N1 C2 H2 119.8 . . ?
C3 C2 H2 119.8 . . ?
C4 C3 C2 118.5(3) . . ?
C4 C3 H3 120.8 . . ?
C2 C3 H3 120.8 . . ?
C3 C4 C4A 121.2(3) . . ?
C3 C4 H4 119.4 . . ?
C4A C4 H4 119.4 . . ?
C4 C4A C1A 119.1(3) . . ?
C4 C4A C5 122.1(3) . . ?
C1A C4A C5 118.8(3) . . ?
C6 C5 C4A 120.7(3) . . ?
C6 C5 H5 119.7 . . ?
C4A C5 H5 119.7 . . ?
C5 C6 C6A 121.1(3) . . ?
C5 C6 H6 119.4 . . ?
C6A C6 H6 119.4 . . ?
C10A C6A C7 119.0(3) . . ?
C10A C6A C6 120.6(3) . . ?
C7 C6A C6 120.4(3) . . ?
C8 C7 C6A 120.7(3) . . ?
C8 C7 H7 119.6 . . ?
C6A C7 H7 119.6 . . ?
C7 C8 C9 120.6(3) . . ?
C7 C8 H8 119.7 . . ?
C9 C8 H8 119.7 . . ?
C10 C9 C8 120.3(3) . . ?
C10 C9 H9 119.9 . . ?
C8 C9 H9 119.9 . . ?
C9 C10 C10A 120.2(3) . . ?
C9 C10 H10 119.9 . . ?
C10A C10 H10 119.9 . . ?
C6A C10A C10 119.1(3) . . ?
C6A C10A C1A 117.5(3) . . ?
C10 C10A C1A 123.4(3) . . ?
O3 S1 O2 114.28(16) . . ?
O3 S1 O1 111.99(14) . . ?
O2 S1 O1 111.84(16) . . ?
O3 S1 C11 106.09(16) . . ?
O2 S1 C11 106.82(14) . . ?
O1 S1 C11 105.07(15) . . ?
C16 C11 C12 120.6(3) . . ?
C16 C11 S1 119.7(3) . . ?
C12 C11 S1 119.7(3) . . ?
C13 C12 C11 119.4(3) . . ?
C13 C12 H12 120.3 . . ?
C11 C12 H12 120.3 . . ?
C14 C13 C12 120.2(4) . . ?
C14 C13 H13 119.9 . . ?
C12 C13 H13 119.9 . . ?
C15 C14 C13 120.0(4) . . ?
C15 C14 H14 120.0 . . ?
C13 C14 H14 120.0 . . ?
C14 C15 C16 120.7(4) . . ?
C14 C15 H15 119.6 . . ?
C16 C15 H15 119.6 . . ?
C11 C16 C15 119.1(4) . . ?
C11 C16 H16 120.5 . . ?
C15 C16 H16 120.5 . . ?

loop_
_geom_bond_atom_site_label_1
_geom_bond_atom_site_label_2
_geom_bond_distance
_geom_bond_site_symmetry_2
_geom_bond_publ_flag
N1 C2 1.336(4) . ?
N1 C1A 1.365(4) . ?
N1 H1N 1.0400 . ?
C1A C4A 1.412(4) . ?
C1A C10A 1.436(4) . ?
C2 C3 1.388(5) . ?
C2 H2 0.9500 . ?
C3 C4 1.369(5) . ?
C3 H3 0.9500 . ?
C4 C4A 1.397(4) . ?
C4 H4 0.9500 . ?
C4A C5 1.431(4) . ?
C5 C6 1.344(5) . ?
C5 H5 0.9500 . ?
C6 C6A 1.435(4) . ?
C6 H6 0.9500 . ?
C6A C10A 1.407(5) . ?
C6A C7 1.414(5) . ?
C7 C8 1.359(5) . ?
C7 H7 0.9500 . ?
C8 C9 1.400(5) . ?
C8 H8 0.9500 . ?
C9 C10 1.372(5) . ?
C9 H9 0.9500 . ?
C10 C10A 1.420(4) . ?
C10 H10 0.9500 . ?
S1 O3 1.449(2) . ?
S1 O2 1.450(2) . ?
S1 O1 1.468(3) . ?
S1 C11 1.781(4) . ?
C11 C16 1.383(5) . ?
C11 C12 1.392(5) . ?
C12 C13 1.388(5) . ?
C12 H12 0.9500 . ?
C13 C14 1.379(6) . ?
C13 H13 0.9500 . ?
C14 C15 1.376(6) . ?
C14 H14 0.9500 . ?
C15 C16 1.391(6) . ?
C15 H15 0.9500 . ?
C16 H16 0.9500 . ?
